data_7125321
loop_
_publ_author_name
'Drover, Marcus W.'
'Nagata, Koichi'
'Peters, Jonas C.'

_publ_section_title
;
 Fusing triphenylphosphine with tetraphenylborate: introducing the
 9-phosphatriptycene-10-phenylborate (PTB) anion.
;
_journal_issue 57
_journal_name_full 'Chemical communications (Cambridge, England)'
_journal_page_first 7916
_journal_page_last 7919
_journal_paper_doi 10.1039/c8cc04321c
_journal_volume 54
_journal_year 2018
_chemical_formula_moiety 'C24 H17 B P, C4 H8 O, C8 H16 N'
_chemical_formula_sum 'C36 H41 B N O P'
_chemical_formula_weight 545.48
_chemical_name_systematic '5-azoniaspiro[4.4]nonane 10-phenyl-9-phosphatriptycene-10-borate'
_space_group_crystal_system monoclinic
_space_group_IT_number 14
_space_group_name_Hall '-P 2yn'
_space_group_name_H-M_alt 'P 1 21/n 1'
_atom_sites_solution_hydrogens geom
_atom_sites_solution_primary direct
_audit_creation_date 2017-12-14
_audit_creation_method
;
Olex2 1.2
(compiled Aug 10 2017 17:28:52 for OlexSys, GUI svn.r5381)
;
_audit_update_record
;
2018-02-16 deposited with the CCDC.
2018-06-22 downloaded from the CCDC.
;
_cell_angle_alpha 90
_cell_angle_beta 96.009(4)
_cell_angle_gamma 90
_cell_formula_units_Z 4
_cell_length_a 10.0854(10)
_cell_length_b 17.8383(16)
_cell_length_c 16.1920(16)
_cell_measurement_reflns_used 9836
_cell_measurement_temperature 100(2)
_cell_measurement_theta_max 27.486
_cell_measurement_theta_min 2.329
_cell_volume 2897.0(5)
_computing_cell_refinement 'SAINT v8.37A (Bruker, 2015)'
_computing_data_reduction 'SAINT v8.37A (Bruker, 2015)'
_computing_molecular_graphics 'Olex2 (Dolomanov et al., 2009)'
_computing_publication_material 'Olex2 (Dolomanov et al., 2009)'
_computing_structure_refinement 'ShelXL (Sheldrick, 2015)'
_computing_structure_solution 'SIR2004 (Burla et al., 2007)'
_diffrn_ambient_temperature 100(2)
_diffrn_measured_fraction_theta_full 0.999
_diffrn_measured_fraction_theta_max 0.999
_diffrn_measurement_device_type 'Bruker AXS D8 Venture Kappa'
_diffrn_radiation_type MoK\a
_diffrn_radiation_wavelength 0.71073
_diffrn_reflns_av_R_equivalents 0.0800
_diffrn_reflns_av_unetI/netI 0.0268
_diffrn_reflns_Laue_measured_fraction_full 0.999
_diffrn_reflns_Laue_measured_fraction_max 0.999
_diffrn_reflns_limit_h_max 13
_diffrn_reflns_limit_h_min -13
_diffrn_reflns_limit_k_max 23
_diffrn_reflns_limit_k_min -23
_diffrn_reflns_limit_l_max 21
_diffrn_reflns_limit_l_min -21
_diffrn_reflns_number 90574
_diffrn_reflns_point_group_measured_fraction_full 0.999
_diffrn_reflns_point_group_measured_fraction_max 0.999
_diffrn_reflns_theta_full 25.242
_diffrn_reflns_theta_max 27.502
_diffrn_reflns_theta_min 2.277
_exptl_absorpt_coefficient_mu 0.125
_exptl_absorpt_correction_T_max 0.7456
_exptl_absorpt_correction_T_min 0.6749
_exptl_absorpt_correction_type multi-scan
_exptl_absorpt_process_details
;
SADABS-2016/2 (Bruker,2016) was used for absorption correction.
wR2(int) was 0.0911 before and 0.0577 after correction.
The Ratio of minimum to maximum transmission is 0.9052.
The \l/2 correction factor is Not present.
;
_exptl_crystal_colour 'clear colourless'
_exptl_crystal_colour_lustre clear
_exptl_crystal_colour_primary colourless
_exptl_crystal_density_diffrn 1.251
_exptl_crystal_description block
_exptl_crystal_F_000 1168
_exptl_crystal_size_max 0.35
_exptl_crystal_size_mid 0.27
_exptl_crystal_size_min 0.15
_refine_diff_density_max 1.394
_refine_diff_density_min -0.311
_refine_diff_density_rms 0.072
_refine_ls_extinction_method none
_refine_ls_goodness_of_fit_ref 1.065
_refine_ls_hydrogen_treatment constr
_refine_ls_matrix_type full
_refine_ls_number_parameters 361
_refine_ls_number_reflns 6642
_refine_ls_number_restraints 0
_refine_ls_restrained_S_all 1.065
_refine_ls_R_factor_all 0.0530
_refine_ls_R_factor_gt 0.0409
_refine_ls_shift/su_max 0.001
_refine_ls_shift/su_mean 0.000
_refine_ls_structure_factor_coef Fsqd
_refine_ls_weighting_details 'w=1/[\s^2^(Fo^2^)+(0.0653P)^2^+1.4278P] where P=(Fo^2^+2Fc^2^)/3'
_refine_ls_weighting_scheme calc
_refine_ls_wR_factor_gt 0.1121
_refine_ls_wR_factor_ref 0.1214
_reflns_Friedel_coverage 0.000
_reflns_number_gt 5485
_reflns_number_total 6642
_reflns_threshold_expression 'I > 2\s(I)'
_cod_data_source_file c8cc04321c2.cif
_cod_data_source_block p17463final
_cod_database_code 7125321
_shelx_shelxl_version_number 2016/6
_shelx_space_group_comment
;
The symmetry employed for this shelxl refinement is uniquely defined
by the following loop, which should always be used as a source of
symmetry information in preference to the above space-group names.
They are only intended as comments.
;
_shelx_estimated_absorpt_t_max 0.981
_shelx_estimated_absorpt_t_min 0.957
_olex2_refinement_description
;
1. Fixed Uiso
 At 1.2 times of:
  All C(H) groups, All C(H,H) groups
2.a Secondary CH2 refined with riding coordinates:
 C33(H33A,H33B), C34(H34A,H34B), C35(H35A,H35B), C36(H36A,H36B), C25(H25A,
 H25B), C26(H26A,H26B), C27(H27A,H27B), C28(H28A,H28B), C29(H29A,H29B),
 C30(H30A,H30B), C31(H31A,H31B), C32(H32A,H32B)
2.b Aromatic/amide H refined with riding coordinates:
 C3(H3), C4(H4), C5(H5), C6(H6), C9(H9), C10(H10), C11(H11), C12(H12),
 C14(H14), C15(H15), C16(H16), C17(H17), C18(H18), C21(H21), C22(H22), C23(H23),
  C24(H24)
;
_olex2_submission_special_instructions 'No special instructions were received'

loop_
_space_group_symop_operation_xyz
'x, y, z'
'-x+1/2, y+1/2, -z+1/2'
'-x, -y, -z'
'x-1/2, -y-1/2, z-1/2'

loop_
_atom_site_label
_atom_site_type_symbol
_atom_site_fract_x
_atom_site_fract_y
_atom_site_fract_z
_atom_site_U_iso_or_equiv
_atom_site_adp_type
_atom_site_occupancy
_atom_site_site_symmetry_order
_atom_site_calc_flag
_atom_site_refinement_flags_posn
P1 P 0.84527(4) 0.11914(2) 0.42215(2) 0.01367(10) Uani 1 1 d .
C1 C 0.93395(14) 0.26619(8) 0.45068(9) 0.0123(3) Uani 1 1 d .
C2 C 0.95154(14) 0.20010(8) 0.40487(9) 0.0132(3) Uani 1 1 d .
C3 C 1.03726(15) 0.19712(9) 0.34269(9) 0.0170(3) Uani 1 1 d .
H3 H 1.047814 0.151493 0.313825 0.020 Uiso 1 1 calc R
C4 C 1.10733(15) 0.26059(9) 0.32274(10) 0.0192(3) Uani 1 1 d .
H4 H 1.167180 0.258496 0.281228 0.023 Uiso 1 1 calc R
C5 C 1.08834(15) 0.32724(9) 0.36461(10) 0.0181(3) Uani 1 1 d .
H5 H 1.133637 0.371375 0.350493 0.022 Uiso 1 1 calc R
C6 C 1.00321(15) 0.32969(8) 0.42718(9) 0.0152(3) Uani 1 1 d .
H6 H 0.991732 0.375862 0.454792 0.018 Uiso 1 1 calc R
C7 C 0.68700(15) 0.24040(8) 0.45986(9) 0.0123(3) Uani 1 1 d .
C8 C 0.68839(15) 0.17249(8) 0.41464(9) 0.0128(3) Uani 1 1 d .
C9 C 0.57852(15) 0.14751(8) 0.36298(9) 0.0159(3) Uani 1 1 d .
H9 H 0.583133 0.101331 0.334201 0.019 Uiso 1 1 calc R
C10 C 0.46163(15) 0.18972(9) 0.35307(9) 0.0178(3) Uani 1 1 d .
H10 H 0.385515 0.172174 0.319018 0.021 Uiso 1 1 calc R
C11 C 0.45891(15) 0.25798(8) 0.39408(9) 0.0170(3) Uani 1 1 d .
H11 H 0.380783 0.288031 0.386974 0.020 Uiso 1 1 calc R
C12 C 0.56994(15) 0.28297(8) 0.44573(9) 0.0146(3) Uani 1 1 d .
H12 H 0.565917 0.330354 0.472128 0.018 Uiso 1 1 calc R
C13 C 0.81852(15) 0.33437(7) 0.58063(9) 0.0123(3) Uani 1 1 d .
C14 C 0.70280(15) 0.35271(8) 0.61755(9) 0.0147(3) Uani 1 1 d .
H14 H 0.625259 0.322967 0.604631 0.018 Uiso 1 1 calc R
C15 C 0.69664(16) 0.41265(8) 0.67234(10) 0.0167(3) Uani 1 1 d .
H15 H 0.615462 0.423542 0.694790 0.020 Uiso 1 1 calc R
C16 C 0.80858(16) 0.45648(8) 0.69422(9) 0.0173(3) Uani 1 1 d .
H16 H 0.804446 0.498087 0.730479 0.021 Uiso 1 1 calc R
C17 C 0.92656(15) 0.43824(8) 0.66202(10) 0.0165(3) Uani 1 1 d .
H17 H 1.004761 0.466814 0.677352 0.020 Uiso 1 1 calc R
C18 C 0.93098(15) 0.37825(8) 0.60734(9) 0.0142(3) Uani 1 1 d .
H18 H 1.013567 0.366400 0.587147 0.017 Uiso 1 1 calc R
C19 C 0.85790(14) 0.18678(7) 0.57661(9) 0.0114(3) Uani 1 1 d .
C20 C 0.87061(14) 0.11777(7) 0.53561(9) 0.0123(3) Uani 1 1 d .
C21 C 0.89394(14) 0.05070(8) 0.57899(9) 0.0145(3) Uani 1 1 d .
H21 H 0.903955 0.005310 0.549582 0.017 Uiso 1 1 calc R
C22 C 0.90254(15) 0.05024(8) 0.66518(10) 0.0166(3) Uani 1 1 d .
H22 H 0.917173 0.004577 0.694944 0.020 Uiso 1 1 calc R
C23 C 0.88954(15) 0.11718(8) 0.70746(10) 0.0163(3) Uani 1 1 d .
H23 H 0.894295 0.117275 0.766363 0.020 Uiso 1 1 calc R
C24 C 0.86947(14) 0.18439(8) 0.66355(9) 0.0135(3) Uani 1 1 d .
H24 H 0.863502 0.229819 0.693569 0.016 Uiso 1 1 calc R
B1 B 0.82477(16) 0.26221(8) 0.51958(10) 0.0113(3) Uani 1 1 d .
O1 O 0.36648(13) 0.39641(6) 0.61611(8) 0.0280(3) Uani 1 1 d .
C33 C 0.35277(19) 0.42697(9) 0.53376(12) 0.0285(4) Uani 1 1 d .
H33A H 0.317463 0.388646 0.493016 0.034 Uiso 1 1 calc R
H33B H 0.440094 0.444546 0.518542 0.034 Uiso 1 1 calc R
C34 C 0.25660(19) 0.49174(9) 0.53493(11) 0.0272(4) Uani 1 1 d .
H34A H 0.162929 0.474698 0.524496 0.033 Uiso 1 1 calc R
H34B H 0.273852 0.530385 0.493496 0.033 Uiso 1 1 calc R
C35 C 0.2879(2) 0.52064(9) 0.62285(12) 0.0296(4) Uani 1 1 d .
H35A H 0.367811 0.553182 0.627942 0.036 Uiso 1 1 calc R
H35B H 0.211621 0.548698 0.641396 0.036 Uiso 1 1 calc R
C36 C 0.31287(18) 0.44847(10) 0.67128(11) 0.0275(4) Uani 1 1 d .
H36A H 0.376954 0.457001 0.721001 0.033 Uiso 1 1 calc R
H36B H 0.228648 0.429048 0.689428 0.033 Uiso 1 1 calc R
N1 N 0.29264(12) 0.16385(7) 0.60756(8) 0.0142(3) Uani 1 1 d .
C25 C 0.27035(17) 0.12222(9) 0.52676(10) 0.0205(3) Uani 1 1 d .
H25A H 0.274868 0.156698 0.479231 0.025 Uiso 1 1 calc R
H25B H 0.182340 0.097092 0.521135 0.025 Uiso 1 1 calc R
C26 C 0.44220(16) 0.17323(9) 0.61920(10) 0.0209(3) Uani 1 1 d .
H26A H 0.473730 0.183306 0.678119 0.025 Uiso 1 1 calc R
H26B H 0.470520 0.214948 0.584739 0.025 Uiso 1 1 calc R
C27 C 0.49618(18) 0.09845(11) 0.59118(12) 0.0289(4) Uani 1 1 d .
H27A H 0.518197 0.064804 0.639291 0.035 Uiso 1 1 calc R
H27B H 0.577379 0.106234 0.562788 0.035 Uiso 1 1 calc R
C28 C 0.38269(17) 0.06482(9) 0.53067(11) 0.0242(4) Uani 1 1 d .
H28A H 0.412774 0.057088 0.475026 0.029 Uiso 1 1 calc R
H28B H 0.352983 0.016142 0.551618 0.029 Uiso 1 1 calc R
C29 C 0.24371(17) 0.12219(8) 0.67950(10) 0.0191(3) Uani 1 1 d .
H29A H 0.307394 0.082352 0.699649 0.023 Uiso 1 1 calc R
H29B H 0.155591 0.099135 0.663116 0.023 Uiso 1 1 calc R
C30 C 0.23371(17) 0.18181(9) 0.74632(10) 0.0200(3) Uani 1 1 d .
H30A H 0.314854 0.181862 0.786425 0.024 Uiso 1 1 calc R
H30B H 0.155177 0.172631 0.776829 0.024 Uiso 1 1 calc R
C31 C 0.21938(18) 0.25682(9) 0.69893(10) 0.0234(4) Uani 1 1 d .
H31A H 0.135651 0.282401 0.709412 0.028 Uiso 1 1 calc R
H31B H 0.295391 0.290332 0.716460 0.028 Uiso 1 1 calc R
C32 C 0.21753(17) 0.23668(8) 0.60759(10) 0.0210(3) Uani 1 1 d .
H32A H 0.124925 0.230476 0.581522 0.025 Uiso 1 1 calc R
H32B H 0.262058 0.275931 0.577216 0.025 Uiso 1 1 calc R

loop_
_atom_site_aniso_label
_atom_site_aniso_U_11
_atom_site_aniso_U_22
_atom_site_aniso_U_33
_atom_site_aniso_U_23
_atom_site_aniso_U_13
_atom_site_aniso_U_12
P1 0.0152(2) 0.01355(17) 0.01181(19) -0.00136(13) -0.00060(14) 0.00085(13)
C1 0.0099(7) 0.0156(6) 0.0106(7) 0.0015(5) -0.0017(5) 0.0012(5)
C2 0.0111(7) 0.0172(6) 0.0106(7) 0.0011(5) -0.0012(5) 0.0026(5)
C3 0.0137(7) 0.0243(7) 0.0126(7) -0.0012(6) -0.0005(6) 0.0053(6)
C4 0.0099(7) 0.0345(8) 0.0133(7) 0.0039(6) 0.0016(6) 0.0028(6)
C5 0.0117(7) 0.0259(7) 0.0162(8) 0.0061(6) -0.0007(6) -0.0036(6)
C6 0.0132(7) 0.0176(7) 0.0141(7) 0.0018(5) -0.0021(6) -0.0007(5)
C7 0.0129(7) 0.0146(6) 0.0098(7) 0.0026(5) 0.0022(5) -0.0007(5)
C8 0.0137(7) 0.0144(6) 0.0104(7) 0.0021(5) 0.0015(6) 0.0001(5)
C9 0.0189(8) 0.0170(7) 0.0116(7) 0.0003(5) 0.0010(6) -0.0030(6)
C10 0.0143(7) 0.0247(7) 0.0137(7) 0.0034(6) -0.0028(6) -0.0040(6)
C11 0.0133(7) 0.0228(7) 0.0151(7) 0.0055(6) 0.0021(6) 0.0024(6)
C12 0.0155(7) 0.0158(6) 0.0129(7) 0.0022(5) 0.0034(6) 0.0012(5)
C13 0.0154(7) 0.0101(6) 0.0113(7) 0.0021(5) 0.0009(6) 0.0011(5)
C14 0.0161(7) 0.0144(6) 0.0136(7) -0.0008(5) 0.0024(6) -0.0028(5)
C15 0.0172(7) 0.0181(7) 0.0155(7) -0.0010(6) 0.0058(6) 0.0013(6)
C16 0.0220(8) 0.0147(6) 0.0152(7) -0.0041(5) 0.0020(6) 0.0005(6)
C17 0.0146(7) 0.0174(7) 0.0170(7) -0.0020(6) -0.0013(6) -0.0016(5)
C18 0.0128(7) 0.0157(6) 0.0139(7) 0.0002(5) 0.0000(6) 0.0028(5)
C19 0.0087(6) 0.0129(6) 0.0125(7) 0.0001(5) 0.0012(5) -0.0007(5)
C20 0.0107(7) 0.0134(6) 0.0124(7) 0.0001(5) -0.0002(5) -0.0004(5)
C21 0.0128(7) 0.0127(6) 0.0178(7) -0.0002(5) 0.0008(6) -0.0003(5)
C22 0.0151(7) 0.0154(6) 0.0196(8) 0.0054(6) 0.0026(6) 0.0001(5)
C23 0.0166(7) 0.0203(7) 0.0122(7) 0.0035(6) 0.0020(6) -0.0013(6)
C24 0.0124(7) 0.0150(6) 0.0131(7) -0.0005(5) 0.0021(6) -0.0006(5)
B1 0.0125(8) 0.0108(6) 0.0108(7) -0.0005(6) 0.0012(6) 0.0005(5)
O1 0.0273(7) 0.0237(6) 0.0333(7) 0.0069(5) 0.0050(6) 0.0057(5)
C33 0.0341(10) 0.0231(8) 0.0301(10) 0.0006(7) 0.0113(8) -0.0004(7)
C34 0.0339(10) 0.0225(8) 0.0247(9) 0.0053(7) 0.0009(8) 0.0020(7)
C35 0.0352(10) 0.0211(8) 0.0331(10) -0.0053(7) 0.0059(8) -0.0028(7)
C36 0.0224(9) 0.0371(9) 0.0226(9) 0.0015(7) 0.0000(7) 0.0026(7)
N1 0.0133(6) 0.0161(6) 0.0130(6) 0.0000(5) 0.0005(5) -0.0028(5)
C25 0.0199(8) 0.0252(8) 0.0160(8) -0.0068(6) 0.0006(6) -0.0038(6)
C26 0.0133(8) 0.0300(8) 0.0193(8) -0.0011(6) 0.0012(6) -0.0081(6)
C27 0.0170(8) 0.0419(10) 0.0286(10) -0.0038(8) 0.0057(7) 0.0035(7)
C28 0.0261(9) 0.0237(8) 0.0238(9) -0.0028(7) 0.0075(7) 0.0000(7)
C29 0.0198(8) 0.0190(7) 0.0198(8) 0.0032(6) 0.0077(6) -0.0031(6)
C30 0.0192(8) 0.0261(8) 0.0145(8) 0.0003(6) 0.0010(6) 0.0003(6)
C31 0.0294(9) 0.0213(7) 0.0186(8) -0.0032(6) -0.0020(7) 0.0040(6)
C32 0.0275(9) 0.0168(7) 0.0174(8) 0.0006(6) -0.0039(7) 0.0041(6)

loop_
_atom_type_symbol
_atom_type_description
_atom_type_scat_dispersion_real
_atom_type_scat_dispersion_imag
_atom_type_scat_source
C C 0.0033 0.0016 'International Tables Vol C Tables 4.2.6.8 and 6.1.1.4'
H H 0.0000 0.0000 'International Tables Vol C Tables 4.2.6.8 and 6.1.1.4'
B B 0.0013 0.0007 'International Tables Vol C Tables 4.2.6.8 and 6.1.1.4'
N N 0.0061 0.0033 'International Tables Vol C Tables 4.2.6.8 and 6.1.1.4'
O O 0.0106 0.0060 'International Tables Vol C Tables 4.2.6.8 and 6.1.1.4'
P P 0.1023 0.0942 'International Tables Vol C Tables 4.2.6.8 and 6.1.1.4'

loop_
_geom_angle_atom_site_label_1
_geom_angle_atom_site_label_2
_geom_angle_atom_site_label_3
_geom_angle
C2 P1 C8 95.44(6)
C20 P1 C2 98.11(6)
C20 P1 C8 95.87(7)
C2 C1 B1 116.64(12)
C6 C1 C2 115.93(13)
C6 C1 B1 127.19(12)
C1 C2 P1 117.92(11)
C3 C2 P1 119.70(11)
C3 C2 C1 122.12(13)
C2 C3 H3 119.8
C4 C3 C2 120.33(14)
C4 C3 H3 119.8
C3 C4 H4 120.5
C3 C4 C5 118.90(14)
C5 C4 H4 120.5
C4 C5 H5 119.8
C4 C5 C6 120.45(14)
C6 C5 H5 119.8
C1 C6 H6 118.9
C5 C6 C1 122.20(14)
C5 C6 H6 118.9
C8 C7 B1 116.76(12)
C12 C7 C8 115.63(13)
C12 C7 B1 127.55(12)
C7 C8 P1 117.60(11)
C9 C8 P1 120.00(11)
C9 C8 C7 122.34(13)
C8 C9 H9 119.7
C8 C9 C10 120.50(14)
C10 C9 H9 119.7
C9 C10 H10 120.7
C11 C10 C9 118.51(14)
C11 C10 H10 120.7
C10 C11 H11 119.6
C10 C11 C12 120.72(14)
C12 C11 H11 119.6
C7 C12 H12 118.9
C11 C12 C7 122.19(14)
C11 C12 H12 118.9
C14 C13 C18 114.72(13)
C14 C13 B1 121.96(13)
C18 C13 B1 123.01(13)
C13 C14 H14 118.5
C15 C14 C13 122.92(14)
C15 C14 H14 118.5
C14 C15 H15 119.8
C16 C15 C14 120.32(14)
C16 C15 H15 119.8
C15 C16 H16 120.7
C17 C16 C15 118.60(13)
C17 C16 H16 120.7
C16 C17 H17 119.8
C16 C17 C18 120.34(14)
C18 C17 H17 119.8
C13 C18 H18 118.5
C17 C18 C13 122.96(14)
C17 C18 H18 118.5
C20 C19 B1 118.18(12)
C24 C19 C20 116.37(12)
C24 C19 B1 125.39(12)
C19 C20 P1 116.81(10)
C21 C20 P1 121.07(11)
C21 C20 C19 122.03(13)
C20 C21 H21 120.0
C22 C21 C20 120.03(13)
C22 C21 H21 120.0
C21 C22 H22 120.3
C21 C22 C23 119.38(13)
C23 C22 H22 120.3
C22 C23 H23 119.9
C22 C23 C24 120.19(14)
C24 C23 H23 119.9
C19 C24 H24 119.0
C23 C24 C19 121.97(13)
C23 C24 H24 119.0
C1 B1 C7 101.20(11)
C13 B1 C1 116.60(12)
C13 B1 C7 117.21(12)
C13 B1 C19 108.91(11)
C19 B1 C1 107.70(11)
C19 B1 C7 104.15(11)
C36 O1 C33 109.10(12)
O1 C33 H33A 110.5
O1 C33 H33B 110.5
O1 C33 C34 106.19(14)
H33A C33 H33B 108.7
C34 C33 H33A 110.5
C34 C33 H33B 110.5
C33 C34 H34A 111.4
C33 C34 H34B 111.4
C33 C34 C35 101.62(15)
H34A C34 H34B 109.3
C35 C34 H34A 111.4
C35 C34 H34B 111.4
C34 C35 H35A 111.4
C34 C35 H35B 111.4
H35A C35 H35B 109.3
C36 C35 C34 101.78(13)
C36 C35 H35A 111.4
C36 C35 H35B 111.4
O1 C36 C35 106.34(14)
O1 C36 H36A 110.5
O1 C36 H36B 110.5
C35 C36 H36A 110.5
C35 C36 H36B 110.5
H36A C36 H36B 108.7
C25 N1 C26 102.72(12)
C25 N1 C29 113.47(12)
C25 N1 C32 113.47(12)
C29 N1 C26 111.20(12)
C32 N1 C26 113.64(12)
C32 N1 C29 102.71(12)
N1 C25 H25A 110.8
N1 C25 H25B 110.8
N1 C25 C28 104.69(13)
H25A C25 H25B 108.9
C28 C25 H25A 110.8
C28 C25 H25B 110.8
N1 C26 H26A 110.9
N1 C26 H26B 110.9
N1 C26 C27 104.40(12)
H26A C26 H26B 108.9
C27 C26 H26A 110.9
C27 C26 H26B 110.9
C26 C27 H27A 110.7
C26 C27 H27B 110.7
C26 C27 C28 105.28(14)
H27A C27 H27B 108.8
C28 C27 H27A 110.7
C28 C27 H27B 110.7
C25 C28 C27 105.27(13)
C25 C28 H28A 110.7
C25 C28 H28B 110.7
C27 C28 H28A 110.7
C27 C28 H28B 110.7
H28A C28 H28B 108.8
N1 C29 H29A 110.8
N1 C29 H29B 110.8
N1 C29 C30 104.79(12)
H29A C29 H29B 108.9
C30 C29 H29A 110.8
C30 C29 H29B 110.8
C29 C30 H30A 110.7
C29 C30 H30B 110.7
C29 C30 C31 105.15(13)
H30A C30 H30B 108.8
C31 C30 H30A 110.7
C31 C30 H30B 110.7
C30 C31 H31A 110.6
C30 C31 H31B 110.6
H31A C31 H31B 108.7
C32 C31 C30 105.67(12)
C32 C31 H31A 110.6
C32 C31 H31B 110.6
N1 C32 C31 104.45(12)
N1 C32 H32A 110.9
N1 C32 H32B 110.9
C31 C32 H32A 110.9
C31 C32 H32B 110.9
H32A C32 H32B 108.9

loop_
_geom_bond_atom_site_label_1
_geom_bond_atom_site_label_2
_geom_bond_distance
P1 C2 1.8373(15)
P1 C8 1.8394(15)
P1 C20 1.8282(15)
C1 C2 1.4139(19)
C1 C6 1.404(2)
C1 B1 1.649(2)
C2 C3 1.395(2)
C3 H3 0.9500
C3 C4 1.391(2)
C4 H4 0.9500
C4 C5 1.392(2)
C5 H5 0.9500
C5 C6 1.396(2)
C6 H6 0.9500
C7 C8 1.4164(19)
C7 C12 1.402(2)
C7 B1 1.654(2)
C8 C9 1.390(2)
C9 H9 0.9500
C9 C10 1.394(2)
C10 H10 0.9500
C10 C11 1.389(2)
C11 H11 0.9500
C11 C12 1.399(2)
C12 H12 0.9500
C13 C14 1.405(2)
C13 C18 1.408(2)
C13 B1 1.628(2)
C14 H14 0.9500
C14 C15 1.395(2)
C15 H15 0.9500
C15 C16 1.388(2)
C16 H16 0.9500
C16 C17 1.387(2)
C17 H17 0.9500
C17 C18 1.393(2)
C18 H18 0.9500
C19 C20 1.4110(19)
C19 C24 1.401(2)
C19 B1 1.646(2)
C20 C21 1.3948(19)
C21 H21 0.9500
C21 C22 1.389(2)
C22 H22 0.9500
C22 C23 1.389(2)
C23 H23 0.9500
C23 C24 1.398(2)
C24 H24 0.9500
O1 C33 1.434(2)
O1 C36 1.433(2)
C33 H33A 0.9900
C33 H33B 0.9900
C33 C34 1.510(2)
C34 H34A 0.9900
C34 H34B 0.9900
C34 C35 1.516(3)
C35 H35A 0.9900
C35 H35B 0.9900
C35 C36 1.515(2)
C36 H36A 0.9900
C36 H36B 0.9900
N1 C25 1.5008(19)
N1 C26 1.510(2)
N1 C29 1.5077(19)
N1 C32 1.5038(19)
C25 H25A 0.9900
C25 H25B 0.9900
C25 C28 1.523(2)
C26 H26A 0.9900
C26 H26B 0.9900
C26 C27 1.527(2)
C27 H27A 0.9900
C27 H27B 0.9900
C27 C28 1.548(3)
C28 H28A 0.9900
C28 H28B 0.9900
C29 H29A 0.9900
C29 H29B 0.9900
C29 C30 1.528(2)
C30 H30A 0.9900
C30 H30B 0.9900
C30 C31 1.542(2)
C31 H31A 0.9900
C31 H31B 0.9900
C31 C32 1.520(2)
C32 H32A 0.9900
C32 H32B 0.9900
